data_1513515
loop_
_publ_author_name
'Lan, Ping'
'Banwell, Martin G.'
'Ward, Jas S.'
'Willis, Anthony C.'

_publ_section_title
;
 Chemoenzymatic total synthesis and reassignment of the absolute
 configuration of ribisin C.
;
_journal_issue 1
_journal_name_full 'Organic letters'
_journal_page_first 228
_journal_page_last 231
_journal_paper_doi 10.1021/ol403220t
_journal_volume 16
_journal_year 2014
_chemical_compound_source local
_chemical_formula_moiety 'C13 H12 O3'
_chemical_formula_sum 'C13 H12 O3'
_chemical_formula_weight 216.24
_space_group_IT_number 15
_symmetry_cell_setting monoclinic
_symmetry_space_group_name_Hall '-C 2yc'
_symmetry_space_group_name_H-M 'C 1 2/c 1'
_atom_sites_solution_hydrogens difmap
_atom_sites_solution_primary direct
_audit_creation_date 13-10-31
_audit_creation_method CRYSTALS_ver_14.40
_audit_update_record
;
2013-10-31 - Report on C13 H12 O3
            by Anthony C. Willis
            for  Ping Lan and Martin Banwell


2013-10-31 - passes checkcif tests

;
_cell_angle_alpha 90
_cell_angle_beta 128.5257(13)
_cell_angle_gamma 90
_cell_formula_units_Z 8
_cell_length_a 22.1929(6)
_cell_length_b 7.2579(2)
_cell_length_c 16.8448(3)
_cell_measurement_reflns_used 20609
_cell_measurement_temperature 200
_cell_measurement_theta_max 27.5
_cell_measurement_theta_min 3
_cell_volume 2122.66(10)
_computing_cell_refinement 'DENZO/SCALEPACK (Otwinowski & Minor, 1997)'
_computing_data_collection 'COLLECT (Nonius, 2001).'
_computing_data_reduction 'DENZO/SCALEPACK (Otwinowski & Minor, 1997)'
_computing_molecular_graphics
; 
ORTEP-II (Johnson 1976) in teXsan (MSC, 1992-1997)
;
_computing_publication_material 'CRYSTALS (Betteridge et al., 2003)'
_computing_structure_refinement 'CRYSTALS (Betteridge et al., 2003)'
_computing_structure_solution 'SIR92 (Altomare et al., 1994)'
_diffrn_ambient_temperature 200
_diffrn_measured_fraction_theta_full 0.996
_diffrn_measured_fraction_theta_max 0.996
_diffrn_measurement_device Area
_diffrn_measurement_device_type 'Nonius KappaCCD'
_diffrn_measurement_method ' \f and \w scans with CCD '
_diffrn_radiation_monochromator graphite
_diffrn_radiation_type 'Mo K\a'
_diffrn_radiation_wavelength 0.71073
_diffrn_reflns_av_R_equivalents 0.037
_diffrn_reflns_limit_h_max 28
_diffrn_reflns_limit_h_min -28
_diffrn_reflns_limit_k_max 9
_diffrn_reflns_limit_k_min -9
_diffrn_reflns_limit_l_max 21
_diffrn_reflns_limit_l_min -21
_diffrn_reflns_number 23379
_diffrn_reflns_theta_full 27.484
_diffrn_reflns_theta_max 27.484
_diffrn_reflns_theta_min 3.042
_diffrn_standards_number 0
_exptl_absorpt_coefficient_mu 0.096
_exptl_absorpt_correction_T_max 0.990
_exptl_absorpt_correction_T_min 0.967
_exptl_absorpt_correction_type integration
_exptl_absorpt_process_details
;
via Gaussian method (Coppens, 1970) implemented in maXus (2000)
;
_exptl_crystal_colour colourless
_exptl_crystal_density_diffrn 1.353
_exptl_crystal_density_method 'not measured'
_exptl_crystal_description plate
_exptl_crystal_F_000 912
_exptl_crystal_size_max 0.370
_exptl_crystal_size_mid 0.350
_exptl_crystal_size_min 0.100
_refine_diff_density_max 0.25
_refine_diff_density_min -0.27
_refine_ls_extinction_method None
_refine_ls_goodness_of_fit_ref 0.9981
_refine_ls_hydrogen_treatment refxyz
_refine_ls_matrix_type full
_refine_ls_number_parameters 181
_refine_ls_number_reflns 2432
_refine_ls_number_restraints 0
_refine_ls_R_factor_all 0.0476
_refine_ls_R_factor_gt 0.0392
_refine_ls_shift/su_max 0.0067237
_refine_ls_shift/su_mean 0.0007473
_refine_ls_structure_factor_coef Fsqd
_refine_ls_weighting_details
;
 Method= Modified Sheldrick 
 w=1/[\s^2^(F^2^) + ( 0.05P)^2^ + 1.51P] 
 ,where P=(max(Fo^2^,0) + 2Fc^2^)/3 
;
_refine_ls_weighting_scheme calc
_refine_ls_wR_factor_all 0.1012
_refine_ls_wR_factor_gt 0.0962
_refine_ls_wR_factor_ref 0.1012
_reflns_limit_h_max 22
_reflns_limit_h_min -28
_reflns_limit_k_max 9
_reflns_limit_k_min 0
_reflns_limit_l_max 21
_reflns_limit_l_min 0
_reflns_number_gt 2072
_reflns_number_total 2432
_reflns_threshold_expression I>2.0\s(I)
_oxford_diffrn_Wilson_B_factor 2.46
_oxford_diffrn_Wilson_scale 3.38
_oxford_refine_ls_r_factor_ref 0.0476
_oxford_refine_ls_scale 0.5532(14)
_oxford_reflns_number_all 2432
_oxford_reflns_threshold_expression_ref I>-10.0\s(I)
_oxford_structure_analysis_title 'ban1369 At 11:50 on 31/10'
_cod_data_source_file ol403220t_si_004.cif
_cod_data_source_block ban1369
_cod_original_sg_symbol_Hall '-C 2yc '
_cod_original_sg_symbol_H-M 'C 1 2/c 1 '
_cod_database_code 1513515

loop_
_symmetry_equiv_pos_as_xyz
x,y,z
-x,-y,-z
x+1/2,y+1/2,z
-x+1/2,-y+1/2,-z
-x,y,-z+1/2
x,-y,z+1/2
-x+1/2,y+1/2,-z+1/2
x+1/2,-y+1/2,z+1/2

loop_
_atom_site_label
_atom_site_type_symbol
_atom_site_fract_x
_atom_site_fract_y
_atom_site_fract_z
_atom_site_U_iso_or_equiv
_atom_site_occupancy
_atom_site_adp_type
C1 C 0.34094(7) 0.58564(17) 0.72290(9) 0.0267 1.0000 Uani
O2 O 0.33037(5) 0.71425(13) 0.77315(7) 0.0364 1.0000 Uani
C3 C 0.26551(10) 0.8336(3) 0.71347(13) 0.0485 1.0000 Uani
C4 C 0.40429(7) 0.46938(17) 0.78534(9) 0.0263 1.0000 Uani
O5 O 0.44897(6) 0.49849(14) 0.88830(6) 0.0350 1.0000 Uani
C6 C 0.41898(7) 0.33055(17) 0.74363(9) 0.0262 1.0000 Uani
C7 C 0.37290(6) 0.30808(16) 0.63811(8) 0.0240 1.0000 Uani
C8 C 0.39009(6) 0.15412(16) 0.59647(8) 0.0242 1.0000 Uani
C9 C 0.39712(7) 0.18134(17) 0.52010(9) 0.0262 1.0000 Uani
O10 O 0.39296(6) 0.35880(13) 0.48838(7) 0.0356 1.0000 Uani
C11 C 0.41354(7) 0.03532(19) 0.48303(10) 0.0318 1.0000 Uani
C12 C 0.42423(8) -0.1401(2) 0.52225(11) 0.0359 1.0000 Uani
C13 C 0.41928(8) -0.17025(19) 0.59926(11) 0.0352 1.0000 Uani
C14 C 0.40218(7) -0.02393(17) 0.63532(10) 0.0296 1.0000 Uani
C15 C 0.31127(7) 0.42766(17) 0.57676(9) 0.0268 1.0000 Uani
C16 C 0.29438(7) 0.56370(18) 0.61846(9) 0.0284 1.0000 Uani
H31 H 0.2674(12) 0.908(3) 0.7643(16) 0.0708 1.0000 Uiso
H32 H 0.2700(12) 0.916(3) 0.6689(16) 0.0712 1.0000 Uiso
H33 H 0.2180(13) 0.760(3) 0.6716(17) 0.0706 1.0000 Uiso
H51 H 0.4940(12) 0.446(3) 0.9186(14) 0.0531 1.0000 Uiso
H61 H 0.4625(9) 0.247(2) 0.7885(11) 0.0306 1.0000 Uiso
H101 H 0.3926(11) 0.354(3) 0.4331(15) 0.0548 1.0000 Uiso
H111 H 0.4201(9) 0.063(2) 0.4313(12) 0.0388 1.0000 Uiso
H121 H 0.4367(10) -0.242(2) 0.4967(12) 0.0431 1.0000 Uiso
H131 H 0.4278(10) -0.295(2) 0.6292(12) 0.0440 1.0000 Uiso
H141 H 0.3994(8) -0.046(2) 0.6947(11) 0.0316 1.0000 Uiso
H151 H 0.2770(9) 0.416(2) 0.5012(11) 0.0328 1.0000 Uiso
H161 H 0.2509(9) 0.643(2) 0.5744(11) 0.0337 1.0000 Uiso

loop_
_atom_site_aniso_label
_atom_site_aniso_U_11
_atom_site_aniso_U_22
_atom_site_aniso_U_33
_atom_site_aniso_U_23
_atom_site_aniso_U_13
_atom_site_aniso_U_12
C1 0.0278(6) 0.0280(6) 0.0300(6) -0.0042(5) 0.0208(5) -0.0020(5)
O2 0.0366(5) 0.0397(5) 0.0341(5) -0.0060(4) 0.0225(4) 0.0071(4)
C3 0.0407(8) 0.0493(9) 0.0489(9) -0.0085(7) 0.0247(7) 0.0129(7)
C4 0.0258(6) 0.0329(6) 0.0216(5) -0.0028(4) 0.0155(5) -0.0030(5)
O5 0.0327(5) 0.0475(6) 0.0220(4) -0.0044(4) 0.0157(4) 0.0054(4)
C6 0.0236(5) 0.0314(6) 0.0243(6) 0.0002(5) 0.0153(5) 0.0009(5)
C7 0.0241(5) 0.0264(6) 0.0246(5) -0.0023(4) 0.0166(5) -0.0039(4)
C8 0.0210(5) 0.0273(6) 0.0231(5) -0.0030(4) 0.0131(4) -0.0021(4)
C9 0.0253(5) 0.0280(6) 0.0242(5) -0.0017(4) 0.0149(5) -0.0018(5)
O10 0.0515(6) 0.0322(5) 0.0343(5) 0.0021(4) 0.0322(5) 0.0007(4)
C11 0.0294(6) 0.0397(7) 0.0294(6) -0.0038(5) 0.0199(5) 0.0011(5)
C12 0.0333(7) 0.0346(7) 0.0400(7) -0.0065(6) 0.0229(6) 0.0038(5)
C13 0.0353(7) 0.0277(6) 0.0424(7) 0.0013(5) 0.0241(6) 0.0022(5)
C14 0.0293(6) 0.0294(6) 0.0319(6) 0.0006(5) 0.0199(5) -0.0013(5)
C15 0.0259(6) 0.0298(6) 0.0233(6) -0.0013(4) 0.0146(5) -0.0020(5)
C16 0.0252(6) 0.0296(6) 0.0285(6) 0.0008(5) 0.0157(5) 0.0018(5)

loop_
_atom_type_symbol
_atom_type_scat_dispersion_real
_atom_type_scat_dispersion_imag
_atom_type_scat_Cromer_Mann_a1
_atom_type_scat_Cromer_Mann_b1
_atom_type_scat_Cromer_Mann_a2
_atom_type_scat_Cromer_Mann_b2
_atom_type_scat_Cromer_Mann_a3
_atom_type_scat_Cromer_Mann_b3
_atom_type_scat_Cromer_Mann_a4
_atom_type_scat_Cromer_Mann_b4
_atom_type_scat_Cromer_Mann_c
_atom_type_scat_source
C 0.0033 0.0016 2.3100 20.8439 1.0200 10.2075 1.5886 0.5687 0.8650 51.6512 0.2156 'International Tables Vol C 4.2.6.8 and 6.1.1.4'
H 0.0000 0.0000 0.4930 10.5109 0.3229 26.1257 0.1402 3.1424 0.0408 57.7998 0.0030 'International Tables Vol C 4.2.6.8 and 6.1.1.4'
O 0.0106 0.0060 3.0485 13.2771 2.2868 5.7011 1.5463 0.3239 0.8670 32.9089 0.2508 'International Tables Vol C 4.2.6.8 and 6.1.1.4'

loop_
_exptl_crystal_face_index_h
_exptl_crystal_face_index_k
_exptl_crystal_face_index_l
_exptl_crystal_face_perp_dist
1 0 0 0.180
-2 -1 1 0.050
2 1 -1 0.050
-5 1 5 0.176
5 -1 -5 0.190
-3 1 -1 0.141
0 0 1 0.191
3 -1 1 0.207

loop_
_geom_angle_atom_site_label_1
_geom_angle_atom_site_label_2
_geom_angle_atom_site_label_3
_geom_angle
_geom_angle_publ_flag
O2 C1 C4 115.09(10) yes
O2 C1 C16 125.52(11) yes
C4 C1 C16 119.39(11) yes
C1 O2 C3 117.59(11) yes
O2 C3 H31 104.0(12) no
O2 C3 H32 111.0(12) no
H31 C3 H32 110.5(17) no
O2 C3 H33 109.7(13) no
H31 C3 H33 111.4(17) no
H32 C3 H33 110.2(17) no
C1 C4 O5 116.96(10) yes
C1 C4 C6 120.27(10) yes
O5 C4 C6 122.75(11) yes
C4 O5 H51 109.5(12) no
C4 C6 C7 120.91(11) yes
C4 C6 H61 119.4(8) no
C7 C6 H61 119.7(8) no
C6 C7 C8 119.04(10) yes
C6 C7 C15 118.21(11) yes
C8 C7 C15 122.71(10) yes
C7 C8 C9 122.23(10) yes
C7 C8 C14 120.27(10) yes
C9 C8 C14 117.47(11) yes
C8 C9 O10 117.99(10) yes
C8 C9 C11 121.00(11) yes
O10 C9 C11 120.84(11) yes
C9 O10 H101 108.3(12) no
C9 C11 C12 120.11(12) yes
C9 C11 H111 117.7(9) no
C12 C11 H111 122.1(9) no
C11 C12 C13 120.12(12) yes
C11 C12 H121 119.7(10) no
C13 C12 H121 120.2(10) no
C12 C13 C14 119.43(13) yes
C12 C13 H131 121.2(10) no
C14 C13 H131 119.4(10) no
C8 C14 C13 121.84(11) yes
C8 C14 H141 118.5(8) no
C13 C14 H141 119.7(8) no
C7 C15 C16 121.17(11) yes
C7 C15 H151 120.5(9) no
C16 C15 H151 118.3(9) no
C15 C16 C1 119.98(11) yes
C15 C16 H161 119.4(9) no
C1 C16 H161 120.6(9) no

loop_
_geom_bond_atom_site_label_1
_geom_bond_atom_site_label_2
_geom_bond_distance
_geom_bond_publ_flag
C1 O2 1.3748(14) yes
C1 C4 1.3974(17) yes
C1 C16 1.3869(17) yes
O2 C3 1.4247(18) yes
C3 H31 0.99(2) no
C3 H32 1.01(2) no
C3 H33 0.98(2) no
C4 O5 1.3760(14) yes
C4 C6 1.3787(17) yes
O5 H51 0.88(2) no
C6 C7 1.4027(15) yes
C6 H61 0.981(15) no
C7 C8 1.4898(16) yes
C7 C15 1.3896(17) yes
C8 C9 1.4029(16) yes
C8 C14 1.3970(17) yes
C9 O10 1.3753(15) yes
C9 C11 1.3892(17) yes
O10 H101 0.93(2) no
C11 C12 1.3851(19) yes
C11 H111 0.990(16) no
C12 C13 1.386(2) yes
C12 H121 0.976(17) no
C13 C14 1.3886(18) yes
C13 H131 0.992(17) no
C14 H141 1.052(15) no
C15 C16 1.3916(17) yes
C15 H151 1.000(15) no
C16 H161 0.959(15) no

loop_
_geom_contact_atom_site_label_1
_geom_contact_atom_site_label_2
_geom_contact_distance
_geom_contact_site_symmetry_2
_geom_contact_publ_flag
O2 O10 3.013(2) 6_565 no
O2 C11 3.329(2) 6_565 no
O2 C9 3.521(2) 6_565 no
O2 C3 3.579(3) 7_546 no
O5 O10 2.841(2) 6_565 no
O5 O10 2.928(2) 5_656 no
O5 O5 2.945(2) 2_667 no
O5 C12 3.433(2) 5_666 no
O5 C9 3.575(2) 5_656 no
C6 C6 3.467(4) 5_656 no
C6 C8 3.554(2) 5_656 no
C8 C15 3.549(2) 4_556 no
C11 C11 3.547(4) 2_656 no
C13 C16 3.554(3) 1_545 no
C14 C14 3.589(2) 5_656 no
C15 C15 3.460(2) 4_556 no

loop_
_geom_hbond_atom_site_label_D
_geom_hbond_atom_site_label_H
_geom_hbond_atom_site_label_A
_geom_hbond_site_symmetry_A
_geom_hbond_angle_DHA
_geom_hbond_distance_DH
_geom_hbond_distance_HA
_geom_hbond_distance_DA
_geom_hbond_publ_flag
O5 H51 O10 5_656 169.0(17) 0.88(2) 2.06(2) 2.928(2) yes
O10 H101 O2 6_564 148.2(16) 0.93(3) 2.19(3) 3.014(2) yes
O10 H101 O5 6_564 134.8(15) 0.93(3) 2.11(3) 2.841(2) yes

loop_
_geom_torsion_atom_site_label_1
_geom_torsion_atom_site_label_2
_geom_torsion_atom_site_label_3
_geom_torsion_atom_site_label_4
_geom_torsion
_geom_torsion_publ_flag
O2 C1 C4 O5 -1.1(2) no
O2 C1 C4 C6 177.6(1) no
O2 C1 C16 C15 -179.9(2) no
O5 C4 C1 C16 179.3(1) no
O5 C4 C6 C7 -178.7(1) no
O10 C9 C8 C7 4.4(2) no
O10 C9 C8 C14 -173.7(1) no
O10 C9 C11 C12 174.3(1) no
C1 C4 C6 C7 2.7(2) no
C1 C16 C15 C7 2.2(2) no
C3 O2 C1 C4 -178.4(2) no
C3 O2 C1 C16 1.1(2) no
C4 C1 C16 C15 -0.4(2) no
C4 C6 C7 C8 -178.9(1) no
C4 C6 C7 C15 -1.0(2) no
C6 C4 C1 C16 -2.0(2) no
C6 C7 C8 C9 -130.2(1) no
C6 C7 C8 C14 47.9(2) no
C6 C7 C15 C16 -1.4(2) no
C7 C8 C9 C11 179.7(1) no
C7 C8 C14 C13 -179.2(1) no
C8 C7 C15 C16 176.4(1) no
C8 C9 C11 C12 -0.8(2) no
C8 C14 C13 C12 -0.3(2) no
C9 C8 C7 C15 52.0(2) no
C9 C8 C14 C13 -1.0(2) no
C9 C11 C12 C13 -0.6(2) no
C11 C9 C8 C14 1.6(2) no
C11 C12 C13 C14 1.2(2) no
C14 C8 C7 C15 -129.9(1) no
